data_4120859
loop_
_publ_author_name
'Shikha Sharma'
'Trideep Rajale'
'David B. Cordes'
'Fernando Hung-Low'
'David M. Birney'

_publ_contact_author_address
;Department of Chemistry and Biochemistry
Texas Tech University
Lubbock, TX 79409
USA
;
_publ_contact_author_email David.Birney@ttu.edu
_publ_contact_author_fax +1-806-742-1289
_publ_contact_author_name 'David M. Birney'
_publ_contact_author_phone +1-806-742-3063
_publ_section_title
;
 Experimental and Computational Studies on the [3,3]- and
 [3,5]-Sigmatropic Rearrangements of Acetoxycyclohexadienones: A Non-ionic
 Mechanism for Acyl Migration
;
_journal_name_full 'Journal of the American Chemical Society'
_journal_page_first 14438
_journal_page_last 14447
_journal_paper_doi 10.1021/ja4077364
_journal_volume 135
_journal_year 2013
_chemical_formula_moiety 'C9 H10 O3'
_chemical_formula_sum 'C9 H10 O3'
_chemical_formula_weight 166.17
_chemical_name_systematic
; 
 ? 
;
_space_group_IT_number 14
_symmetry_cell_setting monoclinic
_symmetry_space_group_name_Hall '-P 2ybc'
_symmetry_space_group_name_H-M 'P 1 21/c 1'
_atom_sites_solution_hydrogens geom
_atom_sites_solution_primary direct
_atom_sites_solution_secondary difmap
_cell_angle_alpha 90.00
_cell_angle_beta 102.167(4)
_cell_angle_gamma 90.00
_cell_formula_units_Z 8
_cell_length_a 9.887(4)
_cell_length_b 7.603(3)
_cell_length_c 23.190(8)
_cell_measurement_reflns_used 9199
_cell_measurement_temperature 150(2)
_cell_measurement_theta_max 27.80
_cell_measurement_theta_min 2.46
_cell_volume 1704.1(11)
_computing_cell_refinement 'Bruker SAINT'
_computing_data_collection 'Bruker APEX2'
_computing_data_reduction 'Bruker SAINT'
_computing_molecular_graphics 'Bruker SHELXTL'
_computing_publication_material 'Bruker SHELXTL'
_computing_structure_refinement 'SHELXL-97 (Sheldrick, 2008)'
_computing_structure_solution 'SHELXS-97 (Sheldrick, 2008)'
_diffrn_ambient_temperature 150(2)
_diffrn_measured_fraction_theta_full 1.000
_diffrn_measured_fraction_theta_max 0.991
_diffrn_measurement_device_type 'Bruker SMART APEX-II CCD'
_diffrn_measurement_method '\w scans'
_diffrn_radiation_monochromator graphite
_diffrn_radiation_source 'fine-focus sealed tube'
_diffrn_radiation_type MoK\a
_diffrn_radiation_wavelength 0.71073
_diffrn_reflns_av_R_equivalents 0.0390
_diffrn_reflns_av_sigmaI/netI 0.0315
_diffrn_reflns_limit_h_max 12
_diffrn_reflns_limit_h_min -12
_diffrn_reflns_limit_k_max 9
_diffrn_reflns_limit_k_min -9
_diffrn_reflns_limit_l_max 30
_diffrn_reflns_limit_l_min -29
_diffrn_reflns_number 20038
_diffrn_reflns_theta_full 25.00
_diffrn_reflns_theta_max 27.85
_diffrn_reflns_theta_min 1.80
_exptl_absorpt_coefficient_mu 0.097
_exptl_absorpt_correction_T_max 0.9903
_exptl_absorpt_correction_T_min 0.9612
_exptl_absorpt_correction_type multi-scan
_exptl_absorpt_process_details 'Bruker SADABS'
_exptl_crystal_colour yellow
_exptl_crystal_density_diffrn 1.295
_exptl_crystal_description platelet
_exptl_crystal_F_000 704
_exptl_crystal_size_max 0.41
_exptl_crystal_size_mid 0.25
_exptl_crystal_size_min 0.10
_refine_diff_density_max 0.258
_refine_diff_density_min -0.171
_refine_diff_density_rms 0.037
_refine_ls_extinction_method none
_refine_ls_goodness_of_fit_ref 1.032
_refine_ls_hydrogen_treatment constr
_refine_ls_matrix_type full
_refine_ls_number_parameters 222
_refine_ls_number_reflns 4149
_refine_ls_number_restraints 0
_refine_ls_restrained_S_all 1.032
_refine_ls_R_factor_all 0.0482
_refine_ls_R_factor_gt 0.0367
_refine_ls_shift/su_max 0.001
_refine_ls_shift/su_mean 0.000
_refine_ls_structure_factor_coef Fsqd
_refine_ls_weighting_details 'calc w=1/[\s^2^(Fo^2^)+(0.0364P)^2^+0.3165P] where P=(Fo^2^+2Fc^2^)/3'
_refine_ls_weighting_scheme calc
_refine_ls_wR_factor_gt 0.0820
_refine_ls_wR_factor_ref 0.0876
_reflns_number_gt 3513
_reflns_number_total 4149
_reflns_threshold_expression >2sigma(I)
_cod_data_source_file ja4077364_si_001_2.cif
_cod_data_source_block 3
_cod_original_cell_volume 1704.0(10)
_cod_original_sg_symbol_H-M 'P 21/c'
_cod_database_code 4120859

loop_
_symmetry_equiv_pos_as_xyz
'x, y, z'
'-x, y+1/2, -z+1/2'
'-x, -y, -z'
'x, -y-1/2, z-1/2'

loop_
_atom_site_label
_atom_site_type_symbol
_atom_site_fract_x
_atom_site_fract_y
_atom_site_fract_z
_atom_site_U_iso_or_equiv
_atom_site_adp_type
_atom_site_occupancy
_atom_site_symmetry_multiplicity
_atom_site_calc_flag
_atom_site_refinement_flags
O1 O -0.11019(13) 0.13109(18) 0.41552(6) 0.0453(3) Uani 1 1 d .
O2 O 0.08607(12) 0.39801(14) 0.42816(4) 0.0299(2) Uani 1 1 d .
O3 O -0.07242(14) 0.48086(17) 0.34863(5) 0.0403(3) Uani 1 1 d .
O11 O 0.69198(13) 0.20994(18) 0.10501(5) 0.0431(3) Uani 1 1 d .
O12 O 0.40788(11) 0.15473(14) 0.08056(4) 0.0291(2) Uani 1 1 d .
O13 O 0.49419(13) -0.08378(15) 0.13215(5) 0.0350(3) Uani 1 1 d .
C1 C -0.03170(17) 0.1366(2) 0.38141(7) 0.0289(3) Uani 1 1 d .
C2 C 0.10579(16) 0.2350(2) 0.39836(7) 0.0277(3) Uani 1 1 d .
C3 C 0.17707(17) 0.2673(2) 0.34854(7) 0.0360(4) Uani 1 1 d .
H3A H 0.2490 0.3523 0.3531 0.043 Uiso 1 1 calc R
C4 C 0.14200(19) 0.1794(2) 0.29773(7) 0.0385(4) Uani 1 1 d .
H4A H 0.1951 0.1941 0.2684 0.046 Uiso 1 1 calc R
C5 C 0.0245(2) 0.0625(2) 0.28687(7) 0.0374(4) Uani 1 1 d .
H5A H 0.0046 -0.0021 0.2510 0.045 Uiso 1 1 calc R
C6 C -0.05739(18) 0.0419(2) 0.32552(7) 0.0352(4) Uani 1 1 d .
H6A H -0.1339 -0.0362 0.3163 0.042 Uiso 1 1 calc R
C7 C 0.1997(2) 0.1248(2) 0.44585(8) 0.0405(4) Uani 1 1 d .
H7A H 0.2871 0.1871 0.4599 0.061 Uiso 1 1 calc R
H7B H 0.2181 0.0111 0.4291 0.061 Uiso 1 1 calc R
H7C H 0.1538 0.1056 0.4789 0.061 Uiso 1 1 calc R
C8 C -0.00673(17) 0.5120(2) 0.39748(7) 0.0291(3) Uani 1 1 d .
C9 C -0.0147(2) 0.6752(2) 0.43198(7) 0.0364(4) Uani 1 1 d .
H9A H -0.0995 0.7394 0.4147 0.055 Uiso 1 1 calc R
H9B H 0.0658 0.7494 0.4311 0.055 Uiso 1 1 calc R
H9C H -0.0158 0.6442 0.4729 0.055 Uiso 1 1 calc R
C11 C 0.62980(16) 0.2360(2) 0.14403(7) 0.0298(3) Uani 1 1 d .
C12 C 0.47326(16) 0.2633(2) 0.13012(7) 0.0291(3) Uani 1 1 d .
C13 C 0.40693(18) 0.2386(2) 0.18199(7) 0.0362(4) Uani 1 1 d .
H13A H 0.3107 0.2135 0.1753 0.043 Uiso 1 1 calc R
C14 C 0.47887(19) 0.2508(3) 0.23695(7) 0.0416(4) Uani 1 1 d .
H14A H 0.4323 0.2486 0.2688 0.050 Uiso 1 1 calc R
C15 C 0.6273(2) 0.2672(3) 0.24860(8) 0.0440(4) Uani 1 1 d .
H15A H 0.6761 0.2849 0.2881 0.053 Uiso 1 1 calc R
C16 C 0.69874(18) 0.2586(2) 0.20577(8) 0.0387(4) Uani 1 1 d .
H16A H 0.7968 0.2674 0.2157 0.046 Uiso 1 1 calc R
C17 C 0.4485(2) 0.4518(2) 0.10663(8) 0.0414(4) Uani 1 1 d .
H17A H 0.3488 0.4746 0.0958 0.062 Uiso 1 1 calc R
H17B H 0.4891 0.4661 0.0718 0.062 Uiso 1 1 calc R
H17C H 0.4917 0.5351 0.1373 0.062 Uiso 1 1 calc R
C18 C 0.42629(17) -0.0203(2) 0.08803(7) 0.0280(3) Uani 1 1 d .
C19 C 0.35371(19) -0.1196(2) 0.03503(7) 0.0394(4) Uani 1 1 d .
H19A H 0.2870 -0.2010 0.0463 0.059 Uiso 1 1 calc R
H19B H 0.4215 -0.1861 0.0185 0.059 Uiso 1 1 calc R
H19C H 0.3049 -0.0369 0.0054 0.059 Uiso 1 1 calc R

loop_
_atom_site_aniso_label
_atom_site_aniso_U_11
_atom_site_aniso_U_22
_atom_site_aniso_U_33
_atom_site_aniso_U_23
_atom_site_aniso_U_13
_atom_site_aniso_U_12
O1 0.0435(7) 0.0438(7) 0.0559(8) -0.0059(6) 0.0269(6) -0.0082(6)
O2 0.0342(6) 0.0228(5) 0.0303(5) -0.0028(4) 0.0012(5) 0.0022(5)
O3 0.0446(7) 0.0426(7) 0.0300(6) -0.0010(5) -0.0001(6) 0.0090(6)
O11 0.0380(7) 0.0474(7) 0.0473(7) -0.0010(6) 0.0167(6) 0.0000(6)
O12 0.0330(6) 0.0248(5) 0.0267(5) 0.0005(4) -0.0002(5) 0.0015(5)
O13 0.0409(7) 0.0306(6) 0.0305(6) 0.0055(5) 0.0008(5) 0.0034(5)
C1 0.0280(8) 0.0252(8) 0.0345(8) 0.0013(6) 0.0088(7) 0.0007(6)
C2 0.0281(8) 0.0235(7) 0.0303(8) -0.0053(6) 0.0034(6) -0.0002(6)
C3 0.0283(8) 0.0314(9) 0.0507(10) 0.0005(8) 0.0138(8) -0.0031(7)
C4 0.0403(10) 0.0410(10) 0.0390(9) 0.0031(8) 0.0195(8) 0.0059(8)
C5 0.0450(10) 0.0361(9) 0.0283(8) -0.0052(7) 0.0016(8) 0.0058(8)
C6 0.0324(9) 0.0313(9) 0.0389(9) -0.0052(7) 0.0007(8) -0.0055(7)
C7 0.0403(10) 0.0347(9) 0.0410(9) -0.0054(8) -0.0036(8) 0.0104(8)
C8 0.0307(9) 0.0282(8) 0.0287(8) 0.0041(6) 0.0071(7) -0.0002(7)
C9 0.0438(10) 0.0264(8) 0.0389(9) 0.0007(7) 0.0084(8) 0.0061(7)
C11 0.0297(8) 0.0221(7) 0.0379(9) 0.0003(7) 0.0075(7) -0.0004(6)
C12 0.0295(8) 0.0262(8) 0.0293(8) -0.0039(6) 0.0011(6) 0.0028(7)
C13 0.0319(9) 0.0400(10) 0.0372(9) -0.0082(8) 0.0084(7) 0.0029(8)
C14 0.0440(10) 0.0503(11) 0.0323(9) -0.0078(8) 0.0122(8) 0.0009(9)
C15 0.0465(11) 0.0485(11) 0.0321(9) -0.0057(8) -0.0025(8) -0.0015(9)
C16 0.0284(8) 0.0404(10) 0.0431(9) 0.0001(8) -0.0019(7) -0.0032(8)
C17 0.0440(11) 0.0258(8) 0.0493(10) 0.0005(7) -0.0013(8) 0.0074(8)
C18 0.0276(8) 0.0271(8) 0.0297(8) 0.0020(6) 0.0068(7) -0.0003(6)
C19 0.0471(11) 0.0317(9) 0.0353(9) -0.0019(7) -0.0006(8) -0.0054(8)

loop_
_atom_type_symbol
_atom_type_description
_atom_type_scat_dispersion_real
_atom_type_scat_dispersion_imag
_atom_type_scat_source
C C 0.0033 0.0016 'International Tables Vol C Tables 4.2.6.8 and 6.1.1.4'
H H 0.0000 0.0000 'International Tables Vol C Tables 4.2.6.8 and 6.1.1.4'
O O 0.0106 0.0060 'International Tables Vol C Tables 4.2.6.8 and 6.1.1.4'

loop_
_geom_angle_atom_site_label_1
_geom_angle_atom_site_label_2
_geom_angle_atom_site_label_3
_geom_angle
C8 O2 C2 116.20(12)
C18 O12 C12 115.69(12)
O1 C1 C6 122.98(16)
O1 C1 C2 120.18(14)
C6 C1 C2 116.70(14)
O2 C2 C3 111.12(13)
O2 C2 C1 109.81(12)
C3 C2 C1 114.84(13)
O2 C2 C7 104.27(12)
C3 C2 C7 109.42(14)
C1 C2 C7 106.75(14)
C4 C3 C2 121.53(16)
C4 C3 H3A 119.2
C2 C3 H3A 119.2
C3 C4 C5 120.81(16)
C3 C4 H4A 119.6
C5 C4 H4A 119.6
C6 C5 C4 122.31(15)
C6 C5 H5A 118.8
C4 C5 H5A 118.8
C5 C6 C1 121.42(16)
C5 C6 H6A 119.3
C1 C6 H6A 119.3
C2 C7 H7A 109.5
C2 C7 H7B 109.5
H7A C7 H7B 109.5
C2 C7 H7C 109.5
H7A C7 H7C 109.5
H7B C7 H7C 109.5
O3 C8 O2 122.75(15)
O3 C8 C9 126.21(15)
O2 C8 C9 111.05(14)
C8 C9 H9A 109.5
C8 C9 H9B 109.5
H9A C9 H9B 109.5
C8 C9 H9C 109.5
H9A C9 H9C 109.5
H9B C9 H9C 109.5
O11 C11 C16 123.06(16)
O11 C11 C12 121.02(15)
C16 C11 C12 115.72(14)
O12 C12 C13 111.54(13)
O12 C12 C11 110.64(13)
C13 C12 C11 114.16(13)
O12 C12 C17 103.81(12)
C13 C12 C17 109.74(14)
C11 C12 C17 106.29(14)
C14 C13 C12 121.75(17)
C14 C13 H13A 119.1
C12 C13 H13A 119.1
C13 C14 C15 120.35(18)
C13 C14 H14A 119.8
C15 C14 H14A 119.8
C16 C15 C14 122.24(17)
C16 C15 H15A 118.9
C14 C15 H15A 118.9
C15 C16 C11 121.60(17)
C15 C16 H16A 119.2
C11 C16 H16A 119.2
C12 C17 H17A 109.5
C12 C17 H17B 109.5
H17A C17 H17B 109.5
C12 C17 H17C 109.5
H17A C17 H17C 109.5
H17B C17 H17C 109.5
O13 C18 O12 122.81(14)
O13 C18 C19 125.79(15)
O12 C18 C19 111.39(13)
C18 C19 H19A 109.5
C18 C19 H19B 109.5
H19A C19 H19B 109.5
C18 C19 H19C 109.5
H19A C19 H19C 109.5
H19B C19 H19C 109.5

loop_
_geom_bond_atom_site_label_1
_geom_bond_atom_site_label_2
_geom_bond_distance
O1 C1 1.2199(19)
O2 C8 1.3507(19)
O2 C2 1.4520(18)
O3 C8 1.2047(19)
O11 C11 1.2126(19)
O12 C18 1.3495(19)
O12 C12 1.4514(18)
O13 C18 1.2002(19)
C1 C6 1.457(2)
C1 C2 1.529(2)
C2 C3 1.495(2)
C2 C7 1.531(2)
C3 C4 1.335(2)
C3 H3A 0.9500
C4 C5 1.442(3)
C4 H4A 0.9500
C5 C6 1.338(3)
C5 H5A 0.9500
C6 H6A 0.9500
C7 H7A 0.9800
C7 H7B 0.9800
C7 H7C 0.9800
C8 C9 1.487(2)
C9 H9A 0.9800
C9 H9B 0.9800
C9 H9C 0.9800
C11 C16 1.460(2)
C11 C12 1.527(2)
C12 C13 1.498(2)
C12 C17 1.535(2)
C13 C14 1.326(2)
C13 H13A 0.9500
C14 C15 1.441(3)
C14 H14A 0.9500
C15 C16 1.336(3)
C15 H15A 0.9500
C16 H16A 0.9500
C17 H17A 0.9800
C17 H17B 0.9800
C17 H17C 0.9800
C18 C19 1.491(2)
C19 H19A 0.9800
C19 H19B 0.9800
C19 H19C 0.9800

loop_
_geom_torsion_atom_site_label_1
_geom_torsion_atom_site_label_2
_geom_torsion_atom_site_label_3
_geom_torsion_atom_site_label_4
_geom_torsion
C8 O2 C2 C3 69.52(17)
C8 O2 C2 C1 -58.64(17)
C8 O2 C2 C7 -172.70(14)
O1 C1 C2 O2 -40.6(2)
C6 C1 C2 O2 143.64(14)
O1 C1 C2 C3 -166.68(15)
C6 C1 C2 C3 17.6(2)
O1 C1 C2 C7 71.86(19)
C6 C1 C2 C7 -103.89(16)
O2 C2 C3 C4 -141.55(16)
C1 C2 C3 C4 -16.2(2)
C7 C2 C3 C4 103.84(18)
C2 C3 C4 C5 6.3(3)
C3 C4 C5 C6 2.7(3)
C4 C5 C6 C1 -0.4(3)
O1 C1 C6 C5 174.20(17)
C2 C1 C6 C5 -10.2(2)
C2 O2 C8 O3 1.5(2)
C2 O2 C8 C9 -178.47(13)
C18 O12 C12 C13 -67.87(17)
C18 O12 C12 C11 60.37(16)
C18 O12 C12 C17 174.03(14)
O11 C11 C12 O12 35.3(2)
C16 C11 C12 O12 -149.73(14)
O11 C11 C12 C13 162.12(15)
C16 C11 C12 C13 -22.9(2)
O11 C11 C12 C17 -76.76(19)
C16 C11 C12 C17 98.19(16)
O12 C12 C13 C14 147.51(17)
C11 C12 C13 C14 21.2(2)
C17 C12 C13 C14 -98.0(2)
C12 C13 C14 C15 -7.6(3)
C13 C14 C15 C16 -4.8(3)
C14 C15 C16 C11 1.5(3)
O11 C11 C16 C15 -172.29(18)
C12 C11 C16 C15 12.9(2)
C12 O12 C18 O13 -1.3(2)
C12 O12 C18 C19 179.28(14)
